data_7234698
loop_
_publ_author_name
'Liu, Jinjian'
'Li, Jing'
'Lu, Wenbo'

_publ_section_title
;
 Photochromic properties of three 2D MOFs based on
 1-carboxyethyl-4,4&#x2032;-bipyridinine
;
_journal_issue 57
_journal_name_full 'RSC Advances'
_journal_page_first 33155
_journal_paper_doi 10.1039/C9RA06703E
_journal_volume 9
_journal_year 2019
_chemical_formula_sum 'C21.5 H24.5 Cd N2.5 O10'
_chemical_formula_weight 590.33
_space_group_crystal_system monoclinic
_space_group_IT_number 14
_space_group_name_Hall '-P 2ybc'
_space_group_name_H-M_alt 'P 1 21/c 1'
_symmetry_space_group_name_Hall '-P 2ybc'
_symmetry_space_group_name_H-M 'P 1 21/c 1'
_atom_sites_solution_hydrogens mixed
_audit_creation_method SHELXL-2018/3
_audit_update_record
;
2019-06-14 deposited with the CCDC.    2019-10-16 downloaded from the CCDC.
;
_cell_angle_alpha 90
_cell_angle_beta 110.510(19)
_cell_angle_gamma 90
_cell_formula_units_Z 4
_cell_length_a 10.624(9)
_cell_length_b 16.457(13)
_cell_length_c 14.415(11)
_cell_measurement_reflns_used 6774
_cell_measurement_temperature 273(2)
_cell_measurement_theta_max 28.45
_cell_measurement_theta_min 2.39
_cell_volume 2361(3)
_computing_structure_refinement 'SHELXL-2018/3 (Sheldrick, 2018)'
_diffrn_ambient_temperature 273(2)
_diffrn_measured_fraction_theta_full 0.980
_diffrn_measured_fraction_theta_max 0.981
_diffrn_measurement_device_type 'CCD area detector'
_diffrn_measurement_method 'phi and omega scans'
_diffrn_radiation_type MoK\a
_diffrn_radiation_wavelength 0.71073
_diffrn_reflns_av_R_equivalents 0.0252
_diffrn_reflns_av_unetI/netI 0.0158
_diffrn_reflns_Laue_measured_fraction_full 0.980
_diffrn_reflns_Laue_measured_fraction_max 0.981
_diffrn_reflns_limit_h_max 13
_diffrn_reflns_limit_h_min -13
_diffrn_reflns_limit_k_max 20
_diffrn_reflns_limit_k_min -20
_diffrn_reflns_limit_l_max 17
_diffrn_reflns_limit_l_min -17
_diffrn_reflns_number 32812
_diffrn_reflns_point_group_measured_fraction_full 0.980
_diffrn_reflns_point_group_measured_fraction_max 0.981
_diffrn_reflns_theta_full 25.242
_diffrn_reflns_theta_max 25.999
_diffrn_reflns_theta_min 3.213
_exptl_absorpt_coefficient_mu 0.986
_exptl_absorpt_correction_T_max 0.7564
_exptl_absorpt_correction_T_min 0.6939
_exptl_absorpt_correction_type multi-scan
_exptl_absorpt_process_details sadabs
_exptl_crystal_colour yellow
_exptl_crystal_density_diffrn 1.661
_exptl_crystal_description block
_exptl_crystal_F_000 1196
_exptl_crystal_size_max 0.400
_exptl_crystal_size_mid 0.400
_exptl_crystal_size_min 0.300
_refine_diff_density_max 0.486
_refine_diff_density_min -0.402
_refine_diff_density_rms 0.047
_refine_ls_extinction_coef 0.0272(12)
_refine_ls_extinction_expression Fc^*^=kFc[1+0.001xFc^2^\l^3^/sin(2\q)]^-1/4^
_refine_ls_extinction_method 'SHELXL-2018/3 (Sheldrick 2018)'
_refine_ls_goodness_of_fit_ref 1.116
_refine_ls_hydrogen_treatment constr
_refine_ls_matrix_type full
_refine_ls_number_parameters 344
_refine_ls_number_reflns 4544
_refine_ls_number_restraints 26
_refine_ls_restrained_S_all 1.145
_refine_ls_R_factor_all 0.0268
_refine_ls_R_factor_gt 0.0252
_refine_ls_shift/su_max 0.001
_refine_ls_shift/su_mean 0.000
_refine_ls_structure_factor_coef Fsqd
_refine_ls_weighting_details 'w=1/[\s^2^(Fo^2^)+(0.0250P)^2^+1.7377P] where P=(Fo^2^+2Fc^2^)/3'
_refine_ls_weighting_scheme calc
_refine_ls_wR_factor_gt 0.0633
_refine_ls_wR_factor_ref 0.0643
_reflns_Friedel_coverage 0.000
_reflns_number_gt 4317
_reflns_number_total 4544
_reflns_threshold_expression 'I > 2\s(I)'
_cod_data_source_file c9ra06703e2.cif
_cod_data_source_block a_CCDC2
_cod_original_formula_sum 'C21.50 H24.50 Cd N2.50 O10'
_cod_database_code 7234698
_shelx_shelxl_version_number 2018/3
_shelx_space_group_comment
;
The symmetry employed for this shelxl refinement is uniquely defined
by the following loop, which should always be used as a source of
symmetry information in preference to the above space-group names.
They are only intended as comments.
;
_shelx_estimated_absorpt_t_min 0.694
_shelx_estimated_absorpt_t_max 0.756

loop_
_space_group_symop_operation_xyz
'x, y, z'
'-x, y+1/2, -z+1/2'
'-x, -y, -z'
'x, -y-1/2, z-1/2'

loop_
_atom_site_label
_atom_site_type_symbol
_atom_site_fract_x
_atom_site_fract_y
_atom_site_fract_z
_atom_site_U_iso_or_equiv
_atom_site_adp_type
_atom_site_occupancy
_atom_site_site_symmetry_order
_atom_site_calc_flag
_atom_site_refinement_flags_posn
_atom_site_refinement_flags_adp
_atom_site_refinement_flags_occupancy
_atom_site_disorder_assembly
_atom_site_disorder_group
Cd1 Cd 0.69812(2) 0.35574(2) 0.71605(2) 0.03535(9) Uani 1 1 d . U . . .
N1 N 0.61290(18) 0.36426(11) 0.41056(14) 0.0381(4) Uani 1 1 d . . . . .
N2 N 1.14891(18) 0.57235(12) 0.33214(14) 0.0398(4) Uani 1 1 d . . . . .
N3 N 1.0123(4) 0.3993(3) 1.0059(3) 0.0498(10) Uani 0.5 1 d D . P A -1
O1 O 0.52402(16) 0.38916(10) 0.56747(12) 0.0436(4) Uani 1 1 d . . . . .
O2 O 0.3434(2) 0.31056(17) 0.49985(16) 0.0785(7) Uani 1 1 d . . . . .
O3 O 0.63285(17) 0.48266(11) 0.77967(13) 0.0501(4) Uani 1 1 d . U . . .
O4 O 0.5681(2) 0.36465(11) 0.81937(16) 0.0606(5) Uani 1 1 d . U . . .
O5 O 0.38171(19) 0.72940(10) 0.80217(14) 0.0532(4) Uani 1 1 d . . . . .
O6 O 0.2392(2) 0.73118(12) 0.88117(17) 0.0661(5) Uani 1 1 d . . . . .
O7 O 0.8904(3) 0.33151(15) 0.85894(18) 0.0889(8) Uani 1 1 d D U . . .
H7C H 0.926340 0.356740 0.913294 0.107 Uiso 0.5 1 d R U P B -2
H7D H 0.952330 0.307760 0.844694 0.107 Uiso 0.5 1 d R U P B -2
O8 O 0.3193(2) 0.20972(14) 0.18739(18) 0.0755(6) Uani 1 1 d . . . . .
H8C H 0.322464 0.204952 0.129538 0.091 Uiso 1 1 d R U . . .
H8D H 0.390174 0.188803 0.228318 0.091 Uiso 1 1 d R U . . .
O9 O 0.1461(3) 0.2504(2) 0.8270(3) 0.1193(11) Uani 1 1 d . . . . .
H9C H 0.202200 0.231852 0.880592 0.143 Uiso 1 1 d R U . . .
H9D H 0.188250 0.261852 0.788272 0.143 Uiso 1 1 d R U . . .
O10 O 1.2189(5) 0.3661(3) 1.1766(5) 0.1014(19) Uani 0.5 1 d . . P C -2
H10C H 1.264414 0.408742 1.199221 0.122 Uiso 0.5 1 d R U P C -2
H10D H 1.174129 0.352470 1.212821 0.122 Uiso 0.5 1 d R U P C -2
O11 O 0.9674(5) 0.3115(3) 1.0450(3) 0.0749(13) Uani 0.5 1 d . . P D -2
H11C H 1.039789 0.327490 1.089042 0.090 Uiso 0.5 1 d R U P D -2
H11D H 0.911048 0.300010 1.072762 0.090 Uiso 0.5 1 d R U P D -2
C1 C 0.4514(2) 0.34216(15) 0.50254(18) 0.0434(5) Uani 1 1 d . . . . .
C2 C 0.4923(2) 0.32077(16) 0.41363(19) 0.0479(6) Uani 1 1 d . . . . .
H2A H 0.508959 0.262780 0.414525 0.058 Uiso 1 1 calc R U . . .
H2B H 0.417537 0.332845 0.353373 0.058 Uiso 1 1 calc R U . . .
C3 C 0.7199(2) 0.32229(14) 0.40787(18) 0.0445(5) Uani 1 1 d . . . . .
H3 H 0.720815 0.265954 0.413179 0.053 Uiso 1 1 calc R U . . .
C4 C 0.8283(2) 0.36194(14) 0.3973(2) 0.0446(5) Uani 1 1 d . . . . .
H4 H 0.902011 0.332118 0.396045 0.054 Uiso 1 1 calc R U . . .
C5 C 0.8285(2) 0.44596(13) 0.38849(15) 0.0352(4) Uani 1 1 d . . . . .
C6 C 0.7176(2) 0.48803(14) 0.39576(17) 0.0421(5) Uani 1 1 d . . . . .
H6 H 0.715833 0.544514 0.393663 0.051 Uiso 1 1 calc R U . . .
C7 C 0.6118(2) 0.44611(14) 0.40595(17) 0.0429(5) Uani 1 1 d . . . . .
H7 H 0.538113 0.474530 0.409738 0.052 Uiso 1 1 calc R U . . .
C8 C 1.1511(3) 0.49248(16) 0.3435(2) 0.0568(7) Uani 1 1 d . . . . .
H8 H 1.224186 0.463875 0.338981 0.068 Uiso 1 1 calc R U . . .
C9AA C 1.0508(3) 0.44931(16) 0.3619(2) 0.0597(7) Uani 1 1 d . . . . .
H9AA H 1.057117 0.393119 0.368766 0.072 Uiso 1 1 calc R U . . .
C10 C 0.9405(2) 0.48982(13) 0.36992(15) 0.0353(4) Uani 1 1 d . . . . .
C11 C 0.9387(3) 0.57325(15) 0.3583(2) 0.0566(7) Uani 1 1 d . . . . .
H11 H 0.866980 0.603476 0.362557 0.068 Uiso 1 1 calc R U . . .
C12 C 1.0432(3) 0.61164(15) 0.3402(3) 0.0596(7) Uani 1 1 d . . . . .
H12 H 1.039858 0.667872 0.333352 0.071 Uiso 1 1 calc R U . . .
C13 C 0.5626(2) 0.44137(14) 0.81671(17) 0.0422(5) Uani 1 1 d . . . . .
C14 C 0.3180(2) 0.69549(13) 0.85128(15) 0.0383(5) Uani 1 1 d . . . . .
C15 C 0.4626(2) 0.48295(13) 0.85351(15) 0.0377(5) Uani 1 1 d . . . . .
C16 C 0.4437(2) 0.56682(13) 0.84310(15) 0.0350(4) Uani 1 1 d . . . . .
H16 H 0.497842 0.597515 0.817879 0.042 Uiso 1 1 calc R U . . .
C17 C 0.3447(2) 0.60509(13) 0.87006(16) 0.0376(5) Uani 1 1 d . . . . .
C18 C 0.2654(3) 0.55843(16) 0.9092(2) 0.0530(6) Uani 1 1 d . . . . .
H18 H 0.199544 0.583375 0.927997 0.064 Uiso 1 1 calc R U . . .
C19 C 0.2844(3) 0.47527(17) 0.9202(2) 0.0607(7) Uani 1 1 d . . . . .
H19 H 0.231486 0.444655 0.946606 0.073 Uiso 1 1 calc R U . . .
C20 C 0.3817(3) 0.43753(15) 0.89208(19) 0.0495(6) Uani 1 1 d . . . . .
H20 H 0.393207 0.381558 0.898950 0.059 Uiso 1 1 calc R U . . .
C21 C 0.9204(4) 0.3979(3) 0.9158(3) 0.0437(10) Uani 0.5 1 d D U P A -1
H21 H 0.874212 0.445697 0.890813 0.052 Uiso 0.5 1 calc R U P A -1
C22 C 1.0640(10) 0.3224(5) 1.0557(6) 0.104(3) Uani 0.5 1 d D . P A -1
H22A H 1.129439 0.333288 1.119924 0.155 Uiso 0.5 1 calc R U P A -1
H22B H 0.991311 0.291499 1.062817 0.155 Uiso 0.5 1 calc R U P A -1
H22C H 1.105137 0.292119 1.017025 0.155 Uiso 0.5 1 calc R U P A -1
C23 C 1.0583(6) 0.4752(5) 1.0592(5) 0.0757(19) Uani 0.5 1 d D . P A -1
H23A H 1.124661 0.463660 1.122879 0.114 Uiso 0.5 1 calc R U P A -1
H23B H 1.096983 0.509090 1.022075 0.114 Uiso 0.5 1 calc R U P A -1
H23C H 0.983520 0.502739 1.067876 0.114 Uiso 0.5 1 calc R U P A -1

loop_
_atom_site_aniso_label
_atom_site_aniso_U_11
_atom_site_aniso_U_22
_atom_site_aniso_U_33
_atom_site_aniso_U_23
_atom_site_aniso_U_13
_atom_site_aniso_U_12
Cd1 0.03791(12) 0.03105(11) 0.03845(12) -0.00388(6) 0.01506(7) -0.00162(6)
N1 0.0364(9) 0.0404(10) 0.0358(9) -0.0074(7) 0.0105(8) -0.0055(7)
N2 0.0361(9) 0.0419(10) 0.0414(10) -0.0030(8) 0.0136(8) -0.0025(8)
N3 0.038(2) 0.066(3) 0.040(2) -0.0003(19) 0.0064(16) -0.0079(19)
O1 0.0460(9) 0.0398(8) 0.0404(8) -0.0020(7) 0.0093(7) -0.0011(7)
O2 0.0591(12) 0.1142(19) 0.0669(13) -0.0187(13) 0.0279(10) -0.0398(13)
O3 0.0454(9) 0.0498(9) 0.0603(10) -0.0076(8) 0.0250(8) 0.0035(7)
O4 0.0834(14) 0.0440(10) 0.0760(13) -0.0095(9) 0.0550(10) 0.0062(9)
O5 0.0684(11) 0.0350(8) 0.0602(11) 0.0062(8) 0.0274(9) 0.0037(8)
O6 0.0745(13) 0.0451(10) 0.0897(15) 0.0110(10) 0.0425(12) 0.0219(9)
O7 0.0902(16) 0.0648(13) 0.0703(14) 0.0149(11) -0.0238(12) -0.0199(12)
O8 0.0620(12) 0.0799(15) 0.0802(15) -0.0068(12) 0.0193(11) 0.0094(11)
O9 0.0773(18) 0.139(3) 0.117(2) 0.026(2) 0.0039(16) 0.0164(18)
O10 0.064(3) 0.090(4) 0.144(5) -0.045(3) 0.029(3) -0.009(3)
O11 0.058(3) 0.113(4) 0.056(2) 0.003(2) 0.023(2) -0.001(3)
C1 0.0373(11) 0.0457(12) 0.0435(12) 0.0012(10) 0.0094(10) -0.0032(9)
C2 0.0402(12) 0.0502(14) 0.0514(13) -0.0136(11) 0.0136(10) -0.0144(10)
C3 0.0471(12) 0.0341(11) 0.0534(13) -0.0059(10) 0.0188(11) -0.0001(9)
C4 0.0398(12) 0.0366(12) 0.0576(14) -0.0025(10) 0.0172(11) 0.0038(9)
C5 0.0341(10) 0.0381(11) 0.0300(10) -0.0011(8) 0.0069(8) 0.0006(8)
C6 0.0427(12) 0.0354(11) 0.0493(13) 0.0043(9) 0.0174(10) 0.0050(9)
C7 0.0382(11) 0.0426(12) 0.0484(13) 0.0020(10) 0.0156(10) 0.0059(9)
C8 0.0491(14) 0.0493(14) 0.0838(19) 0.0153(13) 0.0382(14) 0.0141(11)
C9AA 0.0580(15) 0.0411(13) 0.094(2) 0.0197(13) 0.0437(15) 0.0143(11)
C10 0.0336(10) 0.0392(11) 0.0302(10) -0.0017(8) 0.0076(8) 0.0000(8)
C11 0.0425(13) 0.0384(12) 0.096(2) -0.0086(13) 0.0330(14) -0.0002(10)
C12 0.0494(14) 0.0337(12) 0.102(2) -0.0086(13) 0.0342(15) -0.0052(10)
C13 0.0442(12) 0.0414(12) 0.0391(11) -0.0101(9) 0.0121(9) 0.0033(10)
C14 0.0469(12) 0.0302(10) 0.0326(10) 0.0030(8) 0.0076(9) 0.0013(9)
C15 0.0418(11) 0.0349(11) 0.0358(11) -0.0032(8) 0.0130(9) 0.0017(9)
C16 0.0396(11) 0.0346(10) 0.0320(10) -0.0009(8) 0.0141(8) -0.0007(8)
C17 0.0427(11) 0.0355(11) 0.0350(10) 0.0023(8) 0.0140(9) 0.0057(9)
C18 0.0548(14) 0.0512(14) 0.0660(16) 0.0116(12) 0.0376(13) 0.0124(11)
C19 0.0648(17) 0.0495(15) 0.083(2) 0.0168(14) 0.0455(15) 0.0015(12)
C20 0.0604(15) 0.0332(11) 0.0584(14) 0.0053(10) 0.0253(12) 0.0018(10)
C21 0.042(2) 0.041(2) 0.045(2) -0.0006(19) 0.0122(19) -0.0057(18)
C22 0.096(6) 0.102(6) 0.077(5) 0.031(5) -0.014(5) 0.011(5)
C23 0.061(4) 0.099(5) 0.067(4) -0.030(4) 0.022(3) -0.030(3)

loop_
_atom_type_symbol
_atom_type_description
_atom_type_scat_dispersion_real
_atom_type_scat_dispersion_imag
_atom_type_scat_source
C C 0.0033 0.0016 'International Tables Vol C Tables 4.2.6.8 and 6.1.1.4'
H H 0.0000 0.0000 'International Tables Vol C Tables 4.2.6.8 and 6.1.1.4'
Cd Cd -0.8075 1.2024 'International Tables Vol C Tables 4.2.6.8 and 6.1.1.4'
N N 0.0061 0.0033 'International Tables Vol C Tables 4.2.6.8 and 6.1.1.4'
O O 0.0106 0.0060 'International Tables Vol C Tables 4.2.6.8 and 6.1.1.4'

loop_
_geom_angle_atom_site_label_1
_geom_angle_atom_site_label_2
_geom_angle_atom_site_label_3
_geom_angle
_geom_angle_site_symmetry_1
_geom_angle_site_symmetry_3
O5 Cd1 N2 136.35(7) 2_646 3_766
O5 Cd1 O1 88.02(7) 2_646 .
N2 Cd1 O1 91.03(8) 3_766 .
O5 Cd1 O4 81.35(7) 2_646 .
N2 Cd1 O4 141.92(7) 3_766 .
O1 Cd1 O4 96.46(10) . .
O5 Cd1 O7 97.01(8) 2_646 .
N2 Cd1 O7 82.21(10) 3_766 .
O1 Cd1 O7 173.24(8) . .
O4 Cd1 O7 88.79(12) . .
O5 Cd1 O3 133.40(7) 2_646 .
N2 Cd1 O3 89.83(8) 3_766 .
O1 Cd1 O3 84.67(7) . .
O4 Cd1 O3 54.06(6) . .
O7 Cd1 O3 95.05(9) . .
C3 N1 C7 120.4(2) . .
C3 N1 C2 120.2(2) . .
C7 N1 C2 119.4(2) . .
C8 N2 C12 116.6(2) . .
C8 N2 Cd1 124.30(16) . 3_766
C12 N2 Cd1 118.74(17) . 3_766
C21 N3 C23 121.9(5) . .
C21 N3 C22 119.2(5) . .
C23 N3 C22 118.8(5) . .
C1 O1 Cd1 128.25(16) . .
C13 O3 Cd1 89.21(14) . .
C13 O4 Cd1 94.22(15) . .
C14 O5 Cd1 102.79(15) . 2_656
C21 O7 Cd1 110.1(2) . .
Cd1 O7 H7C 133.7 . .
Cd1 O7 H7D 111.8 . .
H7C O7 H7D 108.2 . .
H8C O8 H8D 108.3 . .
H9C O9 H9D 108.3 . .
H10C O10 H10D 110.4 . .
H11C O11 H11D 108.6 . .
O2 C1 O1 126.9(2) . .
O2 C1 C2 113.9(2) . .
O1 C1 C2 119.1(2) . .
N1 C2 C1 114.57(19) . .
N1 C2 H2A 108.6 . .
C1 C2 H2A 108.6 . .
N1 C2 H2B 108.6 . .
C1 C2 H2B 108.6 . .
H2A C2 H2B 107.6 . .
N1 C3 C4 120.6(2) . .
N1 C3 H3 119.7 . .
C4 C3 H3 119.7 . .
C3 C4 C5 120.7(2) . .
C3 C4 H4 119.7 . .
C5 C4 H4 119.7 . .
C4 C5 C6 117.1(2) . .
C4 C5 C10 121.7(2) . .
C6 C5 C10 121.2(2) . .
C7 C6 C5 120.1(2) . .
C7 C6 H6 119.9 . .
C5 C6 H6 119.9 . .
N1 C7 C6 121.0(2) . .
N1 C7 H7 119.5 . .
C6 C7 H7 119.5 . .
N2 C8 C9AA 123.6(2) . .
N2 C8 H8 118.2 . .
C9AA C8 H8 118.2 . .
C8 C9AA C10 120.0(2) . .
C8 C9AA H9AA 120.0 . .
C10 C9AA H9AA 120.0 . .
C11 C10 C9AA 116.3(2) . .
C11 C10 C5 121.6(2) . .
C9AA C10 C5 122.1(2) . .
C12 C11 C10 120.0(2) . .
C12 C11 H11 120.0 . .
C10 C11 H11 120.0 . .
N2 C12 C11 123.5(2) . .
N2 C12 H12 118.3 . .
C11 C12 H12 118.3 . .
O3 C13 O4 121.7(2) . .
O3 C13 C15 120.0(2) . .
O4 C13 C15 118.2(2) . .
O6 C14 O5 123.6(2) . .
O6 C14 C17 121.1(2) . .
O5 C14 C17 115.3(2) . .
C20 C15 C16 119.2(2) . .
C20 C15 C13 120.4(2) . .
C16 C15 C13 120.2(2) . .
C17 C16 C15 120.8(2) . .
C17 C16 H16 119.6 . .
C15 C16 H16 119.6 . .
C16 C17 C18 119.0(2) . .
C16 C17 C14 120.32(19) . .
C18 C17 C14 120.6(2) . .
C19 C18 C17 120.4(2) . .
C19 C18 H18 119.8 . .
C17 C18 H18 119.8 . .
C20 C19 C18 120.3(2) . .
C20 C19 H19 119.9 . .
C18 C19 H19 119.9 . .
C19 C20 C15 120.3(2) . .
C19 C20 H20 119.8 . .
C15 C20 H20 119.8 . .
N3 C21 O7 123.5(4) . .
N3 C21 H21 118.3 . .
O7 C21 H21 118.3 . .
N3 C22 H22A 109.5 . .
N3 C22 H22B 109.5 . .
H22A C22 H22B 109.5 . .
N3 C22 H22C 109.5 . .
H22A C22 H22C 109.5 . .
H22B C22 H22C 109.5 . .
N3 C23 H23A 109.5 . .
N3 C23 H23B 109.5 . .
H23A C23 H23B 109.5 . .
N3 C23 H23C 109.5 . .
H23A C23 H23C 109.5 . .
H23B C23 H23C 109.5 . .

loop_
_geom_bond_atom_site_label_1
_geom_bond_atom_site_label_2
_geom_bond_distance
_geom_bond_site_symmetry_2
Cd1 O5 2.226(2) 2_646
Cd1 N2 2.306(2) 3_766
Cd1 O1 2.353(2) .
Cd1 O4 2.364(2) .
Cd1 O7 2.372(3) .
Cd1 O3 2.476(2) .
N1 C3 1.342(3) .
N1 C7 1.349(3) .
N1 C2 1.482(3) .
N2 C8 1.324(3) .
N2 C12 1.336(3) .
N3 C21 1.323(5) .
N3 C23 1.458(8) .
N3 C22 1.463(6) .
O1 C1 1.251(3) .
O2 C1 1.248(3) .
O3 C13 1.258(3) .
O4 C13 1.264(3) .
O5 C14 1.267(3) .
O6 C14 1.219(3) .
O7 C21 1.336(5) .
O7 H7C 0.8499 .
O7 H7D 0.8500 .
O8 H8C 0.8500 .
O8 H8D 0.8501 .
O9 H9C 0.8501 .
O9 H9D 0.8500 .
O10 H10C 0.8500 .
O10 H10D 0.8500 .
O11 H11C 0.8500 .
O11 H11D 0.8500 .
C1 C2 1.531(4) .
C2 H2A 0.9700 .
C2 H2B 0.9700 .
C3 C4 1.378(3) .
C3 H3 0.9300 .
C4 C5 1.389(3) .
C4 H4 0.9300 .
C5 C6 1.402(3) .
C5 C10 1.493(3) .
C6 C7 1.370(3) .
C6 H6 0.9300 .
C7 H7 0.9300 .
C8 C9AA 1.381(4) .
C8 H8 0.9300 .
C9AA C10 1.388(3) .
C9AA H9AA 0.9300 .
C10 C11 1.383(4) .
C11 C12 1.379(4) .
C11 H11 0.9300 .
C12 H12 0.9300 .
C13 C15 1.508(3) .
C14 C17 1.521(3) .
C15 C20 1.393(3) .
C15 C16 1.395(3) .
C16 C17 1.393(3) .
C16 H16 0.9300 .
C17 C18 1.397(3) .
C18 C19 1.384(4) .
C18 H18 0.9300 .
C19 C20 1.383(4) .
C19 H19 0.9300 .
C20 H20 0.9300 .
C21 H21 0.9300 .
C22 H22A 0.9600 .
C22 H22B 0.9600 .
C22 H22C 0.9600 .
C23 H23A 0.9600 .
C23 H23B 0.9600 .
C23 H23C 0.9600 .

loop_
_geom_torsion_atom_site_label_1
_geom_torsion_atom_site_label_2
_geom_torsion_atom_site_label_3
_geom_torsion_atom_site_label_4
_geom_torsion
_geom_torsion_site_symmetry_1
Cd1 O1 C1 O2 88.2(3) .
Cd1 O1 C1 C2 -93.7(3) .
C3 N1 C2 C1 122.7(2) .
C7 N1 C2 C1 -60.3(3) .
O2 C1 C2 N1 174.2(2) .
O1 C1 C2 N1 -4.2(3) .
C7 N1 C3 C4 -2.0(3) .
C2 N1 C3 C4 175.0(2) .
N1 C3 C4 C5 -0.5(4) .
C3 C4 C5 C6 3.1(4) .
C3 C4 C5 C10 -175.7(2) .
C4 C5 C6 C7 -3.3(3) .
C10 C5 C6 C7 175.5(2) .
C3 N1 C7 C6 1.8(3) .
C2 N1 C7 C6 -175.2(2) .
C5 C6 C7 N1 0.9(3) .
C12 N2 C8 C9AA 0.7(4) .
Cd1 N2 C8 C9AA -172.6(2) 3_766
N2 C8 C9AA C10 -0.5(5) .
C8 C9AA C10 C11 0.3(4) .
C8 C9AA C10 C5 179.3(2) .
C4 C5 C10 C11 178.1(2) .
C6 C5 C10 C11 -0.6(3) .
C4 C5 C10 C9AA -0.9(3) .
C6 C5 C10 C9AA -179.6(2) .
C9AA C10 C11 C12 -0.3(4) .
C5 C10 C11 C12 -179.4(3) .
C8 N2 C12 C11 -0.8(4) .
Cd1 N2 C12 C11 172.9(2) 3_766
C10 C11 C12 N2 0.6(5) .
Cd1 O3 C13 O4 9.2(2) .
Cd1 O3 C13 C15 -166.88(18) .
Cd1 O4 C13 O3 -9.7(3) .
Cd1 O4 C13 C15 166.48(17) .
Cd1 O5 C14 O6 -3.0(3) 2_656
Cd1 O5 C14 C17 176.13(15) 2_656
O3 C13 C15 C20 178.2(2) .
O4 C13 C15 C20 1.9(3) .
O3 C13 C15 C16 2.5(3) .
O4 C13 C15 C16 -173.7(2) .
C20 C15 C16 C17 -0.5(3) .
C13 C15 C16 C17 175.22(19) .
C15 C16 C17 C18 0.9(3) .
C15 C16 C17 C14 -175.41(19) .
O6 C14 C17 C16 -174.3(2) .
O5 C14 C17 C16 6.5(3) .
O6 C14 C17 C18 9.4(3) .
O5 C14 C17 C18 -169.8(2) .
C16 C17 C18 C19 -0.5(4) .
C14 C17 C18 C19 175.8(3) .
C17 C18 C19 C20 -0.3(5) .
C18 C19 C20 C15 0.7(5) .
C16 C15 C20 C19 -0.3(4) .
C13 C15 C20 C19 -176.1(2) .
C23 N3 C21 O7 169.6(5) .
C22 N3 C21 O7 -13.9(9) .
Cd1 O7 C21 N3 171.4(4) .
